data_4334722
loop_
_publ_author_name
'Bing-Ping Yang'
'Chun-Li Hu'
'Xiang Xu'
'Chao Huang'
'Jiang-Gao Mao'

_publ_contact_author_address
;
     Fujian Institute of Research  
        on the Structure of Matter,
        Chinese Academy of Sciences,
        Fuzhou, Fujian 350002, 
    P.R.China
;
_publ_contact_author_email mjg@fjirsm.ac.cn
_publ_contact_author_fax 0086-0591-83704836
_publ_contact_author_name 'Dr. Jiang-Gao Mao'
_publ_contact_author_phone 0086-0591-83704836
_publ_section_title
;
 Zn2(VO4)(IO3): A Novel Polar Zinc(II) Vanadium(V) Iodate with a Large SHG
 Response
;
_journal_name_full 'Inorganic Chemistry'
_journal_page_first 5378
_journal_page_last 5384
_journal_paper_doi 10.1021/ic4003324
_journal_volume 52
_journal_year 2013
_chemical_formula_moiety ' I O7 V Zn2 '
_chemical_formula_sum 'I O7 V Zn2'
_chemical_formula_weight 420.58
_chemical_name_systematic
; 
 ? 
;
_space_group_IT_number 7
_symmetry_space_group_name_Hall 'P -2yc'
_symmetry_space_group_name_H-M 'P 1 c 1'
_atom_sites_solution_hydrogens none
_atom_sites_solution_primary direct
_atom_sites_solution_secondary difmap
_audit_creation_method SHELXL-97
_cell_angle_alpha 90.00
_cell_angle_beta 101.326(10)
_cell_angle_gamma 90.00
_cell_formula_units_Z 2
_cell_length_a 5.2714(8)
_cell_length_b 10.0402(11)
_cell_length_c 5.5070(8)
_cell_measurement_reflns_used 958
_cell_measurement_temperature 293(2)
_cell_measurement_theta_max 27.4391
_cell_measurement_theta_min 2.0284
_cell_volume 285.79(7)
_computing_cell_refinement 'CrystalClear (Rigaku Inc., 2007)'
_computing_data_collection 'CrystalClear (Rigaku Inc., 2007)'
_computing_data_reduction 'CrystalClear (Rigaku Inc., 2007)'
_computing_structure_refinement 'SHELXL-97 (Sheldrick, 1997)'
_computing_structure_solution 'SHELXS-97 (Sheldrick, 1990)'
_diffrn_ambient_temperature 293(2)
_diffrn_measured_fraction_theta_full 0.997
_diffrn_measured_fraction_theta_max 0.997
_diffrn_measurement_method CCD_Profile_fitting
_diffrn_radiation_monochromator graphite
_diffrn_radiation_source 'fine-focus sealed tube'
_diffrn_radiation_type MoK\a
_diffrn_radiation_wavelength 0.71073
_diffrn_reflns_av_R_equivalents 0.0410
_diffrn_reflns_av_sigmaI/netI 0.0471
_diffrn_reflns_limit_h_max 6
_diffrn_reflns_limit_h_min -6
_diffrn_reflns_limit_k_max 12
_diffrn_reflns_limit_k_min -13
_diffrn_reflns_limit_l_max 4
_diffrn_reflns_limit_l_min -7
_diffrn_reflns_number 2342
_diffrn_reflns_theta_full 27.44
_diffrn_reflns_theta_max 27.44
_diffrn_reflns_theta_min 3.94
_exptl_absorpt_coefficient_mu 15.310
_exptl_absorpt_correction_T_max 1.0000
_exptl_absorpt_correction_T_min 0.3721
_exptl_absorpt_correction_type multi-scan
_exptl_absorpt_process_details Higashi
_exptl_crystal_colour colorless
_exptl_crystal_density_diffrn 4.887
_exptl_crystal_description plate
_exptl_crystal_F_000 384
_exptl_crystal_size_max 0.2
_exptl_crystal_size_mid 0.2
_exptl_crystal_size_min 0.05
_refine_diff_density_max 0.997
_refine_diff_density_min -1.008
_refine_diff_density_rms 0.207
_refine_ls_abs_structure_details 'Flack H D (1983), Acta Cryst. A39, 876-881'
_refine_ls_abs_structure_Flack 0.08(3)
_refine_ls_extinction_coef 0.0108(11)
_refine_ls_extinction_expression Fc^*^=kFc[1+0.001xFc^2^\l^3^/sin(2\q)]^-1/4^
_refine_ls_extinction_method SHELXL
_refine_ls_goodness_of_fit_ref 1.088
_refine_ls_hydrogen_treatment none
_refine_ls_matrix_type full
_refine_ls_number_parameters 101
_refine_ls_number_reflns 958
_refine_ls_number_restraints 2
_refine_ls_restrained_S_all 1.087
_refine_ls_R_factor_all 0.0245
_refine_ls_R_factor_gt 0.0242
_refine_ls_shift/su_max 0.000
_refine_ls_shift/su_mean 0.000
_refine_ls_structure_factor_coef Fsqd
_refine_ls_weighting_details 'calc w=1/[\s^2^(Fo^2^)+(0.0292P)^2^+0.0000P] where P=(Fo^2^+2Fc^2^)/3'
_refine_ls_weighting_scheme calc
_refine_ls_wR_factor_gt 0.0614
_refine_ls_wR_factor_ref 0.0614
_reflns_number_gt 938
_reflns_number_total 958
_reflns_threshold_expression >2sigma(I)
_cod_data_source_file ic4003324_si_001.cif
_cod_data_source_block 2
_cod_database_code 4334722

loop_
_symmetry_equiv_pos_as_xyz
'x, y, z'
'x, -y, z+1/2'

loop_
_atom_site_label
_atom_site_type_symbol
_atom_site_fract_x
_atom_site_fract_y
_atom_site_fract_z
_atom_site_U_iso_or_equiv
_atom_site_adp_type
_atom_site_occupancy
_atom_site_symmetry_multiplicity
_atom_site_calc_flag
Zn1 Zn 0.2367(2) 0.56306(9) 0.9144(2) 0.0092(2) Uani 1 1 d
Zn2 Zn 0.60546(19) 0.86617(10) 0.8667(2) 0.0098(3) Uani 1 1 d
V1 V -0.2590(3) 0.64302(13) 0.3939(3) 0.0073(3) Uani 1 1 d
I1 I 0.17874(6) 0.86982(5) 1.18467(6) 0.00721(16) Uani 1 1 d
O1 O -0.3755(12) 0.7509(7) 0.5712(14) 0.0161(14) Uani 1 1 d
O2 O -0.1641(11) 0.7337(7) 0.1528(12) 0.0131(14) Uani 1 1 d
O3 O 0.0098(11) 0.5630(7) 0.5594(12) 0.0100(14) Uani 1 1 d
O4 O 0.4961(12) 0.4620(7) 0.7609(11) 0.0106(13) Uani 1 1 d
O11 O 0.2830(11) 0.7577(6) 0.9555(11) 0.0116(15) Uani 1 1 d
O12 O 0.4441(10) 0.9829(6) 1.1368(11) 0.0073(12) Uani 1 1 d
O13 O -0.0519(11) 0.9638(6) 0.9648(12) 0.0088(13) Uani 1 1 d

loop_
_atom_site_aniso_label
_atom_site_aniso_U_11
_atom_site_aniso_U_22
_atom_site_aniso_U_33
_atom_site_aniso_U_23
_atom_site_aniso_U_13
_atom_site_aniso_U_12
Zn1 0.0120(4) 0.0090(5) 0.0068(5) -0.0006(4) 0.0025(4) -0.0004(4)
Zn2 0.0096(5) 0.0121(5) 0.0080(6) -0.0008(4) 0.0021(5) -0.0004(4)
V1 0.0072(7) 0.0082(7) 0.0064(8) -0.0001(6) 0.0010(6) 0.0000(6)
I1 0.0083(3) 0.0086(3) 0.0050(3) 0.0002(2) 0.0019(2) 0.0001(2)
O1 0.019(3) 0.014(3) 0.014(3) -0.009(3) -0.001(3) 0.001(3)
O2 0.013(3) 0.014(3) 0.012(4) -0.002(3) 0.002(3) -0.002(2)
O3 0.008(3) 0.013(4) 0.007(3) -0.001(2) -0.004(3) 0.003(2)
O4 0.010(3) 0.016(3) 0.005(3) -0.005(3) -0.002(3) 0.003(3)
O11 0.012(3) 0.012(3) 0.013(4) -0.003(3) 0.007(3) -0.005(3)
O12 0.009(3) 0.008(3) 0.006(3) -0.002(2) 0.003(2) -0.002(2)
O13 0.006(3) 0.012(3) 0.008(3) 0.003(3) 0.000(2) 0.004(2)

loop_
_atom_type_symbol
_atom_type_description
_atom_type_scat_dispersion_real
_atom_type_scat_dispersion_imag
_atom_type_scat_source
O O 0.0106 0.0060 'International Tables Vol C Tables 4.2.6.8 and 6.1.1.4'
V V 0.3005 0.5294 'International Tables Vol C Tables 4.2.6.8 and 6.1.1.4'
Zn Zn 0.2839 1.4301 'International Tables Vol C Tables 4.2.6.8 and 6.1.1.4'
I I -0.4742 1.8119 'International Tables Vol C Tables 4.2.6.8 and 6.1.1.4'

loop_
_geom_angle_atom_site_label_1
_geom_angle_atom_site_label_2
_geom_angle_atom_site_label_3
_geom_angle
_geom_angle_site_symmetry_1
_geom_angle_site_symmetry_3
O11 Zn1 O3 130.2(3) . 2_565
O11 Zn1 O4 117.8(3) . .
O3 Zn1 O4 110.8(3) 2_565 .
O11 Zn1 O3 98.2(3) . .
O3 Zn1 O3 95.5(3) 2_565 .
O4 Zn1 O3 85.3(2) . .
O11 Zn1 O4 88.4(3) . 2_565
O3 Zn1 O4 84.1(2) 2_565 2_565
O4 Zn1 O4 87.0(2) . 2_565
O3 Zn1 O4 171.6(3) . 2_565
O11 Zn1 Zn1 119.69(19) . 2_564
O3 Zn1 Zn1 101.77(19) 2_565 2_564
O4 Zn1 Zn1 44.61(17) . 2_564
O3 Zn1 Zn1 41.35(18) . 2_564
O4 Zn1 Zn1 130.47(18) 2_565 2_564
O11 Zn1 Zn1 109.32(18) . 2_565
O3 Zn1 Zn1 43.13(18) 2_565 2_565
O4 Zn1 Zn1 106.96(19) . 2_565
O3 Zn1 Zn1 138.63(18) . 2_565
O4 Zn1 Zn1 41.60(17) 2_565 2_565
Zn1 Zn1 Zn1 130.61(7) 2_564 2_565
O1 Zn2 O13 108.0(3) 1_655 1_655
O1 Zn2 O12 90.4(3) 1_655 2_574
O13 Zn2 O12 92.7(2) 1_655 2_574
O1 Zn2 O11 93.4(3) 1_655 .
O13 Zn2 O11 152.0(2) 1_655 .
O12 Zn2 O11 105.3(2) 2_574 .
O1 Zn2 O12 160.4(2) 1_655 .
O13 Zn2 O12 90.3(2) 1_655 .
O12 Zn2 O12 81.64(12) 2_574 .
O11 Zn2 O12 71.8(2) . .
O1 Zn2 O2 97.0(3) 1_655 1_656
O13 Zn2 O2 76.6(2) 1_655 1_656
O12 Zn2 O2 168.4(2) 2_574 1_656
O11 Zn2 O2 83.3(2) . 1_656
O12 Zn2 O2 94.0(2) . 1_656
O1 Zn2 I1 128.1(2) 1_655 .
O13 Zn2 I1 123.20(18) 1_655 .
O12 Zn2 I1 94.64(17) 2_574 .
O11 Zn2 I1 35.70(17) . .
O12 Zn2 I1 36.09(15) . .
O2 Zn2 I1 87.87(16) 1_656 .
O1 V1 O4 108.6(3) . 2_464
O1 V1 O3 110.8(3) . .
O4 V1 O3 114.2(3) 2_464 .
O1 V1 O2 107.4(4) . .
O4 V1 O2 107.3(3) 2_464 .
O3 V1 O2 108.3(3) . .
O13 I1 O11 96.4(3) . .
O13 I1 O12 90.7(3) . .
O11 I1 O12 86.7(3) . .
O13 I1 O2 80.8(3) . 1_556
O11 I1 O2 85.4(2) . 1_556
O12 I1 O2 167.6(3) . 1_556
O13 I1 Zn2 95.45(19) . .
O11 I1 Zn2 42.72(18) . .
O12 I1 Zn2 43.96(18) . .
O2 I1 Zn2 127.51(17) 1_556 .
V1 O1 Zn2 159.3(4) . 1_455
V1 O2 Zn2 130.2(3) . 1_454
V1 O2 I1 126.8(3) . 1_554
Zn2 O2 I1 90.6(2) 1_454 1_554
V1 O3 Zn1 125.0(4) . 2_564
V1 O3 Zn1 139.2(4) . .
Zn1 O3 Zn1 95.5(3) 2_564 .
V1 O4 Zn1 130.2(4) 2_665 .
V1 O4 Zn1 127.3(3) 2_665 2_564
Zn1 O4 Zn1 93.8(2) . 2_564
I1 O11 Zn1 129.2(3) . .
I1 O11 Zn2 101.6(3) . .
Zn1 O11 Zn2 124.0(3) . .
I1 O12 Zn2 126.6(3) . 2_575
I1 O12 Zn2 99.9(3) . .
Zn2 O12 Zn2 130.2(3) 2_575 .
I1 O13 Zn2 111.9(3) . 1_455

loop_
_geom_bond_atom_site_label_1
_geom_bond_atom_site_label_2
_geom_bond_distance
_geom_bond_site_symmetry_2
Zn1 O11 1.977(6) .
Zn1 O3 2.012(7) 2_565
Zn1 O4 2.016(6) .
Zn1 O3 2.082(6) .
Zn1 O4 2.133(6) 2_565
Zn1 Zn1 3.0307(9) 2_564
Zn1 Zn1 3.0307(9) 2_565
Zn2 O1 2.015(7) 1_655
Zn2 O13 2.033(6) 1_655
Zn2 O12 2.049(6) 2_574
Zn2 O11 2.154(6) .
Zn2 O12 2.192(6) .
Zn2 O2 2.231(7) 1_656
Zn2 I1 3.1106(12) .
V1 O1 1.656(7) .
V1 O4 1.716(6) 2_464
V1 O3 1.725(6) .
V1 O2 1.761(7) .
I1 O13 1.805(6) .
I1 O11 1.853(6) .
I1 O12 1.860(6) .
I1 O2 2.245(6) 1_556
O1 Zn2 2.015(7) 1_455
O2 Zn2 2.231(7) 1_454
O2 I1 2.245(6) 1_554
O3 Zn1 2.012(7) 2_564
O4 V1 1.716(6) 2_665
O4 Zn1 2.133(6) 2_564
O12 Zn2 2.049(6) 2_575
O13 Zn2 2.033(6) 1_455
